data_7123199
loop_
_publ_author_name
'Lin, Wei-Bin'
'Mou, Yong'
'Lu, Hai-Yan'
'Hu, Zhi-Qiang'
'Chen, Chuan-Feng'

_publ_section_title
;
 Metal-free construction of contiguous quaternary stereocentres with
 polycyclic framework
;
_journal_name_full 'Chemical Communications'
_journal_paper_doi 10.1039/C9CC01632E
_journal_year 2019
_chemical_formula_moiety 'C36 H34 O2'
_chemical_formula_sum 'C36 H34 O2'
_chemical_formula_weight 498.63
_space_group_crystal_system triclinic
_space_group_IT_number 2
_space_group_name_Hall '-P 1'
_space_group_name_H-M_alt 'P -1'
_symmetry_space_group_name_Hall '-P 1'
_symmetry_space_group_name_H-M 'P -1'
_atom_sites_solution_hydrogens geom
_atom_sites_solution_primary dual
_audit_creation_date 2018-07-30
_audit_creation_method
;
Olex2 1.2
(compiled 2018.05.29 svn.r3508 for OlexSys, GUI svn.r5506)
;
_audit_update_record
;
2019-01-28 deposited with the CCDC.    2019-03-25 downloaded from the CCDC.
;
_cell_angle_alpha 73.127(3)
_cell_angle_beta 81.424(2)
_cell_angle_gamma 79.786(2)
_cell_formula_units_Z 2
_cell_length_a 9.6540(3)
_cell_length_b 9.8517(3)
_cell_length_c 14.1628(4)
_cell_measurement_reflns_used 9700
_cell_measurement_temperature 173(2)
_cell_measurement_theta_max 27.5490
_cell_measurement_theta_min 2.1210
_cell_volume 1261.75(7)
_computing_cell_refinement 'CrysAlisPro 1.171.39.9d (Rigaku OD, 2015)'
_computing_data_collection 'CrystalClear (Rigaku Inc., 2007)'
_computing_data_reduction 'CrysAlisPro 1.171.39.9d (Rigaku OD, 2015)'
_computing_molecular_graphics 'Olex2 (Dolomanov et al., 2009)'
_computing_publication_material 'CIFTAB (Sheldrick, 2014)'
_computing_structure_refinement 'ShelXL (Sheldrick, 2015)'
_computing_structure_solution 'ShelXT (Sheldrick, 2015)'
_diffrn_ambient_temperature 173.15
_diffrn_measured_fraction_theta_full 0.999
_diffrn_measured_fraction_theta_max 0.996
_diffrn_measurement_device_type 'MM007-HF CCD(Saturn 724+)'
_diffrn_measurement_method '\w scans at fixed \c = 45\%'
_diffrn_radiation_monochromator Confocal
_diffrn_radiation_type MoK\a
_diffrn_radiation_wavelength 0.71073
_diffrn_reflns_av_R_equivalents 0.0339
_diffrn_reflns_av_unetI/netI 0.0357
_diffrn_reflns_Laue_measured_fraction_full 0.999
_diffrn_reflns_Laue_measured_fraction_max 0.996
_diffrn_reflns_limit_h_max 12
_diffrn_reflns_limit_h_min -12
_diffrn_reflns_limit_k_max 12
_diffrn_reflns_limit_k_min -12
_diffrn_reflns_limit_l_max 18
_diffrn_reflns_limit_l_min -18
_diffrn_reflns_number 15089
_diffrn_reflns_point_group_measured_fraction_full 0.999
_diffrn_reflns_point_group_measured_fraction_max 0.996
_diffrn_reflns_theta_full 25.242
_diffrn_reflns_theta_max 27.484
_diffrn_reflns_theta_min 2.155
_diffrn_source 'Rotating Anode'
_exptl_absorpt_coefficient_mu 0.079
_exptl_absorpt_correction_T_max 1.00000
_exptl_absorpt_correction_T_min 0.94344
_exptl_absorpt_correction_type multi-scan
_exptl_absorpt_process_details
;
CrysAlisPro 1.171.39.9d (Rigaku Oxford Diffraction, 2015)
Empirical absorption correction using spherical harmonics,
 implemented in SCALE3 ABSPACK scaling algorithm.
;
_exptl_crystal_colour colorless
_exptl_crystal_density_diffrn 1.312
_exptl_crystal_description plate
_exptl_crystal_F_000 532
_exptl_crystal_size_max 0.472
_exptl_crystal_size_mid 0.194
_exptl_crystal_size_min 0.143
_refine_diff_density_max 0.322
_refine_diff_density_min -0.207
_refine_diff_density_rms 0.047
_refine_ls_extinction_method none
_refine_ls_goodness_of_fit_ref 1.048
_refine_ls_hydrogen_treatment constr
_refine_ls_matrix_type full
_refine_ls_number_parameters 347
_refine_ls_number_reflns 5772
_refine_ls_number_restraints 0
_refine_ls_restrained_S_all 1.048
_refine_ls_R_factor_all 0.0526
_refine_ls_R_factor_gt 0.0452
_refine_ls_shift/su_max 0.001
_refine_ls_shift/su_mean 0.000
_refine_ls_structure_factor_coef Fsqd
_refine_ls_weighting_details 'w=1/[\s^2^(Fo^2^)+(0.0605P)^2^+0.3881P] where P=(Fo^2^+2Fc^2^)/3'
_refine_ls_weighting_scheme calc
_refine_ls_wR_factor_gt 0.1172
_refine_ls_wR_factor_ref 0.1241
_reflns_Friedel_coverage 0.000
_reflns_number_gt 4936
_reflns_number_total 5772
_reflns_threshold_expression 'I > 2\s(I)'
_cod_data_source_file c9cc01632e2.cif
_cod_data_source_block mx7334
_cod_database_code 7123199
_shelx_shelxl_version_number 2016/6
_shelx_space_group_comment
;
The symmetry employed for this shelxl refinement is uniquely defined
by the following loop, which should always be used as a source of
symmetry information in preference to the above space-group names.
They are only intended as comments.
;
_shelx_estimated_absorpt_t_max 0.989
_shelx_estimated_absorpt_t_min 0.964
_olex2_refinement_description
;
1. Fixed Uiso
 At 1.2 times of:
  All C(H) groups, All C(H,H) groups
 At 1.5 times of:
  All C(H,H,H) groups
2.a Secondary CH2 refined with riding coordinates:
 C8(H8A,H8B), C9(H9A,H9B), C10(H10A,H10B), C24(H24A,H24B), C25(H25A,H25B),
 C26(H26A,H26B)
2.b Aromatic/amide H refined with riding coordinates:
 C3(H3), C4(H4), C12(H12), C14(H14), C15(H15), C19(H19), C20(H20), C29(H29),
 C30(H30), C32(H32)
2.c Idealised Me refined as rotating group:
 C33(H33A,H33B,H33C), C34(H34A,H34B,H34C), C35(H35A,H35B,H35C), C36(H36A,H36B,
 H36C)
;
_olex2_submission_special_instructions 'No special instructions were received'

loop_
_space_group_symop_operation_xyz
'x, y, z'
'-x, -y, -z'

loop_
_atom_site_label
_atom_site_type_symbol
_atom_site_fract_x
_atom_site_fract_y
_atom_site_fract_z
_atom_site_U_iso_or_equiv
_atom_site_adp_type
_atom_site_occupancy
_atom_site_site_symmetry_order
_atom_site_calc_flag
_atom_site_refinement_flags_posn
O1 O 0.48582(10) 0.72010(10) 0.57258(7) 0.0289(2) Uani 1 1 d .
O2 O 0.89007(11) 0.66695(11) -0.06094(7) 0.0303(2) Uani 1 1 d .
C1 C 0.55791(13) 0.78847(13) 0.39922(9) 0.0194(3) Uani 1 1 d .
C2 C 0.46424(14) 0.81214(14) 0.48135(9) 0.0221(3) Uani 1 1 d .
C3 C 0.35447(14) 0.92677(15) 0.46887(10) 0.0267(3) Uani 1 1 d .
H3 H 0.291122 0.941090 0.524385 0.032 Uiso 1 1 calc R
C4 C 0.33789(14) 1.01888(15) 0.37649(11) 0.0275(3) Uani 1 1 d .
H4 H 0.262496 1.096345 0.369109 0.033 Uiso 1 1 calc R
C5 C 0.42867(14) 1.00185(13) 0.29322(10) 0.0221(3) Uani 1 1 d .
C6 C 0.53951(13) 0.88714(13) 0.30485(9) 0.0189(3) Uani 1 1 d .
C7 C 0.64154(13) 0.86189(13) 0.21607(9) 0.0183(2) Uani 1 1 d .
C8 C 0.63193(14) 0.99706(13) 0.12652(9) 0.0220(3) Uani 1 1 d .
H8A H 0.677755 1.071147 0.139578 0.026 Uiso 1 1 calc R
H8B H 0.683968 0.972295 0.066660 0.026 Uiso 1 1 calc R
C9 C 0.47929(14) 1.05769(14) 0.10698(10) 0.0251(3) Uani 1 1 d .
H9A H 0.477059 1.137794 0.045610 0.030 Uiso 1 1 calc R
H9B H 0.430663 0.982539 0.098034 0.030 Uiso 1 1 calc R
C10 C 0.40451(15) 1.11062(14) 0.19452(10) 0.0269(3) Uani 1 1 d .
H10A H 0.438831 1.200183 0.193085 0.032 Uiso 1 1 calc R
H10B H 0.301682 1.133095 0.188084 0.032 Uiso 1 1 calc R
C11 C 0.60718(13) 0.73845(13) 0.18224(9) 0.0186(2) Uani 1 1 d .
C12 C 0.47779(13) 0.68648(13) 0.21200(10) 0.0218(3) Uani 1 1 d .
H12 H 0.410357 0.726863 0.256062 0.026 Uiso 1 1 calc R
C13 C 0.44442(14) 0.57718(14) 0.17909(10) 0.0241(3) Uani 1 1 d .
C14 C 0.54399(15) 0.52207(14) 0.11297(10) 0.0245(3) Uani 1 1 d .
H14 H 0.522805 0.449108 0.088146 0.029 Uiso 1 1 calc R
C15 C 0.67346(14) 0.57168(14) 0.08270(9) 0.0232(3) Uani 1 1 d .
H15 H 0.739502 0.531686 0.037746 0.028 Uiso 1 1 calc R
C16 C 0.70910(13) 0.67987(13) 0.11708(9) 0.0194(3) Uani 1 1 d .
C17 C 0.85056(13) 0.72951(13) 0.09209(9) 0.0193(3) Uani 1 1 d .
C18 C 0.94098(14) 0.71687(13) 0.00621(9) 0.0220(3) Uani 1 1 d .
C19 C 1.07584(14) 0.75676(15) -0.01004(10) 0.0259(3) Uani 1 1 d .
H19 H 1.137377 0.744722 -0.066866 0.031 Uiso 1 1 calc R
C20 C 1.11946(14) 0.81376(14) 0.05676(10) 0.0252(3) Uani 1 1 d .
H20 H 1.212360 0.838566 0.045974 0.030 Uiso 1 1 calc R
C21 C 1.03096(13) 0.83599(13) 0.13970(9) 0.0206(3) Uani 1 1 d .
C22 C 0.89624(13) 0.79314(12) 0.15760(9) 0.0186(2) Uani 1 1 d .
C23 C 0.79477(13) 0.81549(12) 0.24781(9) 0.0179(2) Uani 1 1 d .
C24 C 0.84089(13) 0.92814(13) 0.28941(10) 0.0221(3) Uani 1 1 d .
H24A H 0.821637 1.024383 0.242795 0.027 Uiso 1 1 calc R
H24B H 0.784359 0.929478 0.353570 0.027 Uiso 1 1 calc R
C25 C 0.99761(14) 0.89519(15) 0.30446(10) 0.0246(3) Uani 1 1 d .
H25A H 1.021909 0.963037 0.336959 0.030 Uiso 1 1 calc R
H25B H 1.018824 0.796855 0.347883 0.030 Uiso 1 1 calc R
C26 C 1.08471(14) 0.90846(14) 0.20480(10) 0.0251(3) Uani 1 1 d .
H26A H 1.084352 1.011285 0.169722 0.030 Uiso 1 1 calc R
H26B H 1.183828 0.865810 0.215757 0.030 Uiso 1 1 calc R
C27 C 0.79184(13) 0.67668(13) 0.33249(9) 0.0181(2) Uani 1 1 d .
C28 C 0.67587(13) 0.66669(13) 0.40681(9) 0.0189(2) Uani 1 1 d .
C29 C 0.67680(14) 0.53890(14) 0.48376(9) 0.0218(3) Uani 1 1 d .
H29 H 0.598946 0.528068 0.533689 0.026 Uiso 1 1 calc R
C30 C 0.78879(14) 0.42826(13) 0.48844(9) 0.0228(3) Uani 1 1 d .
H30 H 0.786142 0.343458 0.541622 0.027 Uiso 1 1 calc R
C31 C 0.90486(14) 0.43877(13) 0.41699(9) 0.0219(3) Uani 1 1 d .
C32 C 0.90322(13) 0.56382(13) 0.33917(9) 0.0198(3) Uani 1 1 d .
H32 H 0.980704 0.572515 0.288888 0.024 Uiso 1 1 calc R
C33 C 0.38228(16) 0.73465(17) 0.65354(10) 0.0330(3) Uani 1 1 d .
H33A H 0.288221 0.733368 0.635926 0.050 Uiso 1 1 calc GR
H33B H 0.384394 0.825547 0.668154 0.050 Uiso 1 1 calc GR
H33C H 0.403125 0.655033 0.712138 0.050 Uiso 1 1 calc GR
C34 C 0.30748(15) 0.51672(16) 0.21771(12) 0.0333(3) Uani 1 1 d .
H34A H 0.324141 0.430282 0.272637 0.050 Uiso 1 1 calc GR
H34B H 0.271610 0.492470 0.164347 0.050 Uiso 1 1 calc GR
H34C H 0.237745 0.588137 0.241229 0.050 Uiso 1 1 calc GR
C35 C 0.97800(16) 0.65812(16) -0.14976(10) 0.0303(3) Uani 1 1 d .
H35A H 0.927115 0.624087 -0.191367 0.046 Uiso 1 1 calc GR
H35B H 1.064426 0.591124 -0.133123 0.046 Uiso 1 1 calc GR
H35C H 1.002947 0.753088 -0.185900 0.046 Uiso 1 1 calc GR
C36 C 1.02840(15) 0.31973(15) 0.42344(10) 0.0283(3) Uani 1 1 d .
H36A H 1.087591 0.322661 0.473140 0.042 Uiso 1 1 calc GR
H36B H 1.084652 0.332119 0.358711 0.042 Uiso 1 1 calc GR
H36C H 0.993124 0.227141 0.442666 0.042 Uiso 1 1 calc GR

loop_
_atom_site_aniso_label
_atom_site_aniso_U_11
_atom_site_aniso_U_22
_atom_site_aniso_U_33
_atom_site_aniso_U_23
_atom_site_aniso_U_13
_atom_site_aniso_U_12
O1 0.0288(5) 0.0329(5) 0.0193(5) -0.0060(4) 0.0023(4) 0.0048(4)
O2 0.0286(5) 0.0446(6) 0.0217(5) -0.0159(4) 0.0035(4) -0.0088(4)
C1 0.0167(6) 0.0198(6) 0.0224(6) -0.0074(5) -0.0023(5) -0.0016(5)
C2 0.0212(6) 0.0241(6) 0.0215(6) -0.0073(5) -0.0019(5) -0.0028(5)
C3 0.0233(7) 0.0300(7) 0.0264(7) -0.0125(6) 0.0027(5) 0.0009(5)
C4 0.0223(7) 0.0260(7) 0.0328(7) -0.0111(6) -0.0022(6) 0.0051(5)
C5 0.0205(6) 0.0199(6) 0.0259(6) -0.0078(5) -0.0028(5) -0.0003(5)
C6 0.0161(6) 0.0201(6) 0.0215(6) -0.0075(5) -0.0016(5) -0.0024(5)
C7 0.0169(6) 0.0185(6) 0.0182(6) -0.0041(5) -0.0018(5) -0.0010(4)
C8 0.0226(6) 0.0204(6) 0.0207(6) -0.0028(5) -0.0029(5) -0.0013(5)
C9 0.0257(7) 0.0233(6) 0.0233(6) -0.0029(5) -0.0064(5) 0.0019(5)
C10 0.0252(7) 0.0234(6) 0.0291(7) -0.0061(5) -0.0061(6) 0.0056(5)
C11 0.0186(6) 0.0187(6) 0.0174(6) -0.0031(4) -0.0047(5) -0.0003(4)
C12 0.0172(6) 0.0226(6) 0.0241(6) -0.0046(5) -0.0032(5) -0.0010(5)
C13 0.0211(6) 0.0234(6) 0.0266(7) -0.0023(5) -0.0071(5) -0.0040(5)
C14 0.0293(7) 0.0226(6) 0.0238(6) -0.0057(5) -0.0071(5) -0.0065(5)
C15 0.0262(7) 0.0240(6) 0.0193(6) -0.0060(5) -0.0029(5) -0.0023(5)
C16 0.0202(6) 0.0208(6) 0.0161(6) -0.0030(4) -0.0028(5) -0.0024(5)
C17 0.0184(6) 0.0186(6) 0.0187(6) -0.0031(4) -0.0014(5) -0.0006(5)
C18 0.0231(6) 0.0222(6) 0.0195(6) -0.0052(5) -0.0022(5) -0.0008(5)
C19 0.0233(7) 0.0304(7) 0.0203(6) -0.0047(5) 0.0035(5) -0.0029(5)
C20 0.0185(6) 0.0287(7) 0.0254(7) -0.0030(5) 0.0010(5) -0.0053(5)
C21 0.0189(6) 0.0199(6) 0.0204(6) -0.0017(5) -0.0017(5) -0.0022(5)
C22 0.0183(6) 0.0172(5) 0.0175(6) -0.0018(4) -0.0013(5) -0.0008(4)
C23 0.0160(6) 0.0193(6) 0.0182(6) -0.0056(5) -0.0013(5) -0.0014(4)
C24 0.0216(6) 0.0228(6) 0.0235(6) -0.0090(5) -0.0015(5) -0.0033(5)
C25 0.0229(7) 0.0282(7) 0.0254(7) -0.0088(5) -0.0055(5) -0.0055(5)
C26 0.0195(6) 0.0267(6) 0.0299(7) -0.0067(5) -0.0039(5) -0.0056(5)
C27 0.0175(6) 0.0199(6) 0.0180(6) -0.0060(5) -0.0036(5) -0.0023(4)
C28 0.0176(6) 0.0214(6) 0.0178(6) -0.0063(5) -0.0019(5) -0.0013(5)
C29 0.0197(6) 0.0246(6) 0.0200(6) -0.0054(5) 0.0003(5) -0.0032(5)
C30 0.0254(7) 0.0200(6) 0.0208(6) -0.0024(5) -0.0036(5) -0.0021(5)
C31 0.0222(6) 0.0219(6) 0.0223(6) -0.0078(5) -0.0051(5) 0.0001(5)
C32 0.0171(6) 0.0236(6) 0.0184(6) -0.0068(5) -0.0014(5) -0.0009(5)
C33 0.0327(8) 0.0411(8) 0.0207(7) -0.0089(6) 0.0029(6) 0.0027(6)
C34 0.0247(7) 0.0309(7) 0.0454(9) -0.0087(6) -0.0031(6) -0.0095(6)
C35 0.0323(8) 0.0378(8) 0.0221(7) -0.0136(6) 0.0036(6) -0.0042(6)
C36 0.0277(7) 0.0265(7) 0.0247(7) -0.0033(5) -0.0018(6) 0.0053(5)

loop_
_atom_type_symbol
_atom_type_description
_atom_type_scat_dispersion_real
_atom_type_scat_dispersion_imag
_atom_type_scat_source
C C 0.0033 0.0016 'International Tables Vol C Tables 4.2.6.8 and 6.1.1.4'
H H 0.0000 0.0000 'International Tables Vol C Tables 4.2.6.8 and 6.1.1.4'
O O 0.0106 0.0060 'International Tables Vol C Tables 4.2.6.8 and 6.1.1.4'

loop_
_geom_angle_atom_site_label_1
_geom_angle_atom_site_label_2
_geom_angle_atom_site_label_3
_geom_angle
C2 O1 C33 117.62(10)
C18 O2 C35 118.43(11)
C2 C1 C6 118.05(11)
C2 C1 C28 123.41(11)
C6 C1 C28 118.53(11)
O1 C2 C1 117.81(11)
O1 C2 C3 121.66(11)
C3 C2 C1 120.53(12)
C2 C3 H3 120.0
C4 C3 C2 120.06(12)
C4 C3 H3 120.0
C3 C4 H4 119.1
C3 C4 C5 121.77(12)
C5 C4 H4 119.1
C4 C5 C6 118.69(12)
C4 C5 C10 118.20(11)
C6 C5 C10 123.09(11)
C1 C6 C7 118.01(10)
C5 C6 C1 120.86(11)
C5 C6 C7 121.11(11)
C6 C7 C8 110.90(10)
C6 C7 C11 111.29(10)
C6 C7 C23 109.16(10)
C8 C7 C23 111.92(10)
C11 C7 C8 107.33(10)
C11 C7 C23 106.15(9)
C7 C8 H8A 109.2
C7 C8 H8B 109.2
H8A C8 H8B 107.9
C9 C8 C7 111.93(10)
C9 C8 H8A 109.2
C9 C8 H8B 109.2
C8 C9 H9A 109.9
C8 C9 H9B 109.9
H9A C9 H9B 108.3
C10 C9 C8 108.93(11)
C10 C9 H9A 109.9
C10 C9 H9B 109.9
C5 C10 C9 112.58(10)
C5 C10 H10A 109.1
C5 C10 H10B 109.1
C9 C10 H10A 109.1
C9 C10 H10B 109.1
H10A C10 H10B 107.8
C12 C11 C7 121.78(11)
C12 C11 C16 120.02(11)
C16 C11 C7 118.18(11)
C11 C12 H12 119.0
C13 C12 C11 121.99(12)
C13 C12 H12 119.0
C12 C13 C34 120.74(12)
C14 C13 C12 117.77(12)
C14 C13 C34 121.43(12)
C13 C14 H14 119.4
C15 C14 C13 121.21(12)
C15 C14 H14 119.4
C14 C15 H15 119.3
C14 C15 C16 121.38(12)
C16 C15 H15 119.3
C11 C16 C17 119.09(11)
C15 C16 C11 117.60(11)
C15 C16 C17 123.23(11)
C18 C17 C16 123.28(11)
C18 C17 C22 118.34(11)
C22 C17 C16 118.38(11)
O2 C18 C17 117.60(11)
O2 C18 C19 121.70(12)
C19 C18 C17 120.68(12)
C18 C19 H19 120.2
C20 C19 C18 119.65(12)
C20 C19 H19 120.2
C19 C20 H20 119.1
C19 C20 C21 121.76(12)
C21 C20 H20 119.1
C20 C21 C22 118.82(12)
C20 C21 C26 117.83(11)
C22 C21 C26 123.33(11)
C17 C22 C23 118.59(10)
C21 C22 C17 120.59(11)
C21 C22 C23 120.81(11)
C22 C23 C7 108.57(10)
C22 C23 C24 110.49(10)
C22 C23 C27 112.03(9)
C24 C23 C7 111.73(10)
C27 C23 C7 106.74(9)
C27 C23 C24 107.25(10)
C23 C24 H24A 109.3
C23 C24 H24B 109.3
H24A C24 H24B 108.0
C25 C24 C23 111.61(10)
C25 C24 H24A 109.3
C25 C24 H24B 109.3
C24 C25 H25A 109.8
C24 C25 H25B 109.8
H25A C25 H25B 108.2
C26 C25 C24 109.36(11)
C26 C25 H25A 109.8
C26 C25 H25B 109.8
C21 C26 C25 113.26(10)
C21 C26 H26A 108.9
C21 C26 H26B 108.9
C25 C26 H26A 108.9
C25 C26 H26B 108.9
H26A C26 H26B 107.7
C28 C27 C23 118.72(10)
C32 C27 C23 121.37(11)
C32 C27 C28 119.87(11)
C27 C28 C1 119.37(11)
C29 C28 C1 123.20(11)
C29 C28 C27 117.41(11)
C28 C29 H29 119.3
C30 C29 C28 121.49(12)
C30 C29 H29 119.3
C29 C30 H30 119.3
C29 C30 C31 121.42(12)
C31 C30 H30 119.3
C30 C31 C32 117.44(11)
C30 C31 C36 121.41(11)
C32 C31 C36 121.16(12)
C27 C32 H32 118.8
C31 C32 C27 122.35(11)
C31 C32 H32 118.8
O1 C33 H33A 109.5
O1 C33 H33B 109.5
O1 C33 H33C 109.5
H33A C33 H33B 109.5
H33A C33 H33C 109.5
H33B C33 H33C 109.5
C13 C34 H34A 109.5
C13 C34 H34B 109.5
C13 C34 H34C 109.5
H34A C34 H34B 109.5
H34A C34 H34C 109.5
H34B C34 H34C 109.5
O2 C35 H35A 109.5
O2 C35 H35B 109.5
O2 C35 H35C 109.5
H35A C35 H35B 109.5
H35A C35 H35C 109.5
H35B C35 H35C 109.5
C31 C36 H36A 109.5
C31 C36 H36B 109.5
C31 C36 H36C 109.5
H36A C36 H36B 109.5
H36A C36 H36C 109.5
H36B C36 H36C 109.5

loop_
_geom_bond_atom_site_label_1
_geom_bond_atom_site_label_2
_geom_bond_distance
O1 C2 1.3669(16)
O1 C33 1.4273(16)
O2 C18 1.3728(16)
O2 C35 1.4246(15)
C1 C2 1.4120(17)
C1 C6 1.4206(17)
C1 C28 1.4917(16)
C2 C3 1.3947(18)
C3 H3 0.9500
C3 C4 1.372(2)
C4 H4 0.9500
C4 C5 1.3934(18)
C5 C6 1.4017(17)
C5 C10 1.5152(18)
C6 C7 1.5293(16)
C7 C8 1.5496(16)
C7 C11 1.5322(17)
C7 C23 1.5615(17)
C8 H8A 0.9900
C8 H8B 0.9900
C8 C9 1.5225(18)
C9 H9A 0.9900
C9 H9B 0.9900
C9 C10 1.5182(18)
C10 H10A 0.9900
C10 H10B 0.9900
C11 C12 1.3945(17)
C11 C16 1.4106(17)
C12 H12 0.9500
C12 C13 1.3927(18)
C13 C14 1.3919(19)
C13 C34 1.5087(18)
C14 H14 0.9500
C14 C15 1.3857(19)
C15 H15 0.9500
C15 C16 1.4045(17)
C16 C17 1.4905(17)
C17 C18 1.4105(17)
C17 C22 1.4164(17)
C18 C19 1.3937(19)
C19 H19 0.9500
C19 C20 1.378(2)
C20 H20 0.9500
C20 C21 1.3933(18)
C21 C22 1.4030(17)
C21 C26 1.5118(18)
C22 C23 1.5342(16)
C23 C24 1.5525(17)
C23 C27 1.5365(16)
C24 H24A 0.9900
C24 H24B 0.9900
C24 C25 1.5237(18)
C25 H25A 0.9900
C25 H25B 0.9900
C25 C26 1.5146(18)
C26 H26A 0.9900
C26 H26B 0.9900
C27 C28 1.4137(17)
C27 C32 1.3952(17)
C28 C29 1.4054(17)
C29 H29 0.9500
C29 C30 1.3867(18)
C30 H30 0.9500
C30 C31 1.3901(18)
C31 C32 1.3939(17)
C31 C36 1.5101(17)
C32 H32 0.9500
C33 H33A 0.9800
C33 H33B 0.9800
C33 H33C 0.9800
C34 H34A 0.9800
C34 H34B 0.9800
C34 H34C 0.9800
C35 H35A 0.9800
C35 H35B 0.9800
C35 H35C 0.9800
C36 H36A 0.9800
C36 H36B 0.9800
C36 H36C 0.9800

loop_
_geom_torsion_atom_site_label_1
_geom_torsion_atom_site_label_2
_geom_torsion_atom_site_label_3
_geom_torsion_atom_site_label_4
_geom_torsion
O1 C2 C3 C4 178.55(13)
O2 C18 C19 C20 176.40(12)
C1 C2 C3 C4 -0.9(2)
C1 C6 C7 C8 -165.39(11)
C1 C6 C7 C11 75.20(14)
C1 C6 C7 C23 -41.63(14)
C1 C28 C29 C30 -179.74(12)
C2 C1 C6 C5 -2.07(18)
C2 C1 C6 C7 179.65(11)
C2 C1 C28 C27 -157.95(12)
C2 C1 C28 C29 23.62(19)
C2 C3 C4 C5 -0.2(2)
C3 C4 C5 C6 0.1(2)
C3 C4 C5 C10 -178.62(13)
C4 C5 C6 C1 1.07(19)
C4 C5 C6 C7 179.30(11)
C4 C5 C10 C9 -162.96(12)
C5 C6 C7 C8 16.34(16)
C5 C6 C7 C11 -103.08(13)
C5 C6 C7 C23 140.09(12)
C6 C1 C2 O1 -177.50(11)
C6 C1 C2 C3 1.98(18)
C6 C1 C28 C27 21.20(17)
C6 C1 C28 C29 -157.23(12)
C6 C5 C10 C9 18.42(19)
C6 C7 C8 C9 -47.80(14)
C6 C7 C11 C12 16.10(16)
C6 C7 C11 C16 -165.64(11)
C6 C7 C23 C22 -179.01(9)
C6 C7 C23 C24 -56.91(12)
C6 C7 C23 C27 60.04(12)
C7 C8 C9 C10 65.12(14)
C7 C11 C12 C13 178.05(11)
C7 C11 C16 C15 -176.87(11)
C7 C11 C16 C17 6.14(16)
C7 C23 C24 C25 -170.69(10)
C7 C23 C27 C28 -42.17(14)
C7 C23 C27 C32 140.33(11)
C8 C7 C11 C12 -105.41(13)
C8 C7 C11 C16 72.85(13)
C8 C7 C23 C22 -55.86(12)
C8 C7 C23 C24 66.24(13)
C8 C7 C23 C27 -176.80(9)
C8 C9 C10 C5 -48.25(15)
C10 C5 C6 C1 179.69(12)
C10 C5 C6 C7 -2.09(19)
C11 C7 C8 C9 73.96(13)
C11 C7 C23 C22 60.94(11)
C11 C7 C23 C24 -176.96(9)
C11 C7 C23 C27 -60.01(11)
C11 C12 C13 C14 -1.31(19)
C11 C12 C13 C34 176.04(12)
C11 C16 C17 C18 -158.23(12)
C11 C16 C17 C22 21.48(17)
C12 C11 C16 C15 1.42(17)
C12 C11 C16 C17 -175.57(11)
C12 C13 C14 C15 1.55(19)
C13 C14 C15 C16 -0.3(2)
C14 C15 C16 C11 -1.19(18)
C14 C15 C16 C17 175.66(12)
C15 C16 C17 C18 24.97(19)
C15 C16 C17 C22 -155.32(12)
C16 C11 C12 C13 -0.18(19)
C16 C17 C18 O2 5.45(18)
C16 C17 C18 C19 -175.84(12)
C16 C17 C22 C21 177.23(11)
C16 C17 C22 C23 -3.37(16)
C17 C18 C19 C20 -2.3(2)
C17 C22 C23 C7 -38.45(14)
C17 C22 C23 C24 -161.31(11)
C17 C22 C23 C27 79.17(13)
C18 C17 C22 C21 -3.04(17)
C18 C17 C22 C23 176.35(10)
C18 C19 C20 C21 -1.5(2)
C19 C20 C21 C22 2.85(19)
C19 C20 C21 C26 -175.86(12)
C20 C21 C22 C17 -0.52(18)
C20 C21 C22 C23 -179.90(11)
C20 C21 C26 C25 -166.02(11)
C21 C22 C23 C7 140.94(11)
C21 C22 C23 C24 18.08(15)
C21 C22 C23 C27 -101.44(13)
C22 C17 C18 O2 -174.26(11)
C22 C17 C18 C19 4.45(18)
C22 C21 C26 C25 15.33(18)
C22 C23 C24 C25 -49.69(13)
C22 C23 C27 C28 -160.88(11)
C22 C23 C27 C32 21.61(16)
C23 C7 C8 C9 -169.96(10)
C23 C7 C11 C12 134.75(12)
C23 C7 C11 C16 -46.99(14)
C23 C24 C25 C26 64.88(14)
C23 C27 C28 C1 2.03(17)
C23 C27 C28 C29 -179.45(11)
C23 C27 C32 C31 177.95(11)
C24 C23 C27 C28 77.72(13)
C24 C23 C27 C32 -99.78(13)
C24 C25 C26 C21 -45.68(15)
C26 C21 C22 C17 178.12(11)
C26 C21 C22 C23 -1.26(18)
C27 C23 C24 C25 72.67(13)
C27 C28 C29 C30 1.81(19)
C28 C1 C2 O1 1.66(18)
C28 C1 C2 C3 -178.87(12)
C28 C1 C6 C5 178.73(11)
C28 C1 C6 C7 0.46(17)
C28 C27 C32 C31 0.47(19)
C28 C29 C30 C31 -0.2(2)
C29 C30 C31 C32 -1.25(19)
C29 C30 C31 C36 178.51(12)
C30 C31 C32 C27 1.12(19)
C32 C27 C28 C1 179.57(11)
C32 C27 C28 C29 -1.91(18)
C33 O1 C2 C1 -173.30(12)
C33 O1 C2 C3 7.23(19)
C34 C13 C14 C15 -175.78(13)
C35 O2 C18 C17 177.86(11)
C35 O2 C18 C19 -0.83(19)
C36 C31 C32 C27 -178.64(12)
